data_7008324
loop_
_publ_author_name
'Conway, Ben'
'Hevia, Eva'
'Kennedy, Alan R.'
'Mulvey, Robert E.'
'Weatherstone, Susan'

_publ_section_title
;
 Synthesis and characterisation of a series of alkylmagnesium amide and
 related oxygen-contaminated "alkoxy" compounds.
;
_journal_issue 8
_journal_name_full 'Dalton transactions (Cambridge, England : 2003)'
_journal_page_first 1532
_journal_page_last 1544
_journal_paper_doi 10.1039/b501502b
_journal_year 2005
_chemical_formula_sum 'C36 H46 Mg2 N2'
_chemical_formula_weight 555.37
_chemical_name_systematic
;
?
;
_space_group_IT_number 14
_symmetry_cell_setting monoclinic
_symmetry_space_group_name_Hall '-P 2ybc'
_symmetry_space_group_name_H-M 'P 1 21/c 1'
_atom_sites_solution_hydrogens geom
_atom_sites_solution_primary direct
_atom_sites_solution_secondary difmap
_audit_creation_method SHELXL-97
_cell_angle_alpha 90.00
_cell_angle_beta 94.658(1)
_cell_angle_gamma 90.00
_cell_formula_units_Z 2
_cell_length_a 9.0032(3)
_cell_length_b 17.2303(6)
_cell_length_c 10.5024(4)
_cell_measurement_reflns_used 3613
_cell_measurement_temperature 123(2)
_cell_measurement_theta_max 27.48
_cell_measurement_theta_min 1.02
_cell_volume 1623.83(10)
_computing_data_collection 'Denzo & Collect'
_computing_structure_refinement 'SHELXL-97 (Sheldrick, 1997)'
_computing_structure_solution Shelxs
_diffrn_ambient_temperature 123(2)
_diffrn_measured_fraction_theta_full 0.988
_diffrn_measured_fraction_theta_max 0.988
_diffrn_measurement_device_type 'Nonious Kappa CCD'
_diffrn_measurement_method 'phi and omega scans'
_diffrn_radiation_monochromator graphite
_diffrn_radiation_source 'fine-focus sealed tube'
_diffrn_radiation_type MoK\a
_diffrn_radiation_wavelength 0.71073
_diffrn_reflns_av_R_equivalents 0.042
_diffrn_reflns_av_sigmaI/netI 0.0441
_diffrn_reflns_limit_h_max 11
_diffrn_reflns_limit_h_min -11
_diffrn_reflns_limit_k_max 22
_diffrn_reflns_limit_k_min -22
_diffrn_reflns_limit_l_max 13
_diffrn_reflns_limit_l_min -13
_diffrn_reflns_number 15660
_diffrn_reflns_theta_full 27.48
_diffrn_reflns_theta_max 27.48
_diffrn_reflns_theta_min 2.27
_diffrn_standards_decay_% 0
_diffrn_standards_number 0
_exptl_absorpt_coefficient_mu 0.100
_exptl_absorpt_correction_type none
_exptl_crystal_colour colourless
_exptl_crystal_density_diffrn 1.136
_exptl_crystal_density_method 'not measured'
_exptl_crystal_description 'cut needle'
_exptl_crystal_F_000 600
_exptl_crystal_size_max 0.50
_exptl_crystal_size_mid 0.40
_exptl_crystal_size_min 0.25
_refine_diff_density_max 0.240
_refine_diff_density_min -0.197
_refine_diff_density_rms 0.036
_refine_ls_extinction_method none
_refine_ls_goodness_of_fit_ref 1.018
_refine_ls_hydrogen_treatment refall
_refine_ls_matrix_type full
_refine_ls_number_parameters 273
_refine_ls_number_reflns 3682
_refine_ls_number_restraints 0
_refine_ls_restrained_S_all 1.018
_refine_ls_R_factor_all 0.0609
_refine_ls_R_factor_gt 0.0396
_refine_ls_shift/su_max 0.000
_refine_ls_shift/su_mean 0.000
_refine_ls_structure_factor_coef Fsqd
_refine_ls_weighting_details 'calc w=1/[\s^2^(Fo^2^)+(0.0400P)^2^+0.4610P] where P=(Fo^2^+2Fc^2^)/3'
_refine_ls_weighting_scheme calc
_refine_ls_wR_factor_gt 0.0885
_refine_ls_wR_factor_ref 0.0974
_reflns_number_gt 2805
_reflns_number_total 3682
_reflns_threshold_expression I>2sigma(I)
_cod_data_source_file b501502b.txt
_cod_data_source_block gr107
_cod_original_sg_symbol_H-M P21/c
_cod_database_code 7008324

loop_
_symmetry_equiv_pos_as_xyz
'x, y, z'
'-x, y+1/2, -z+1/2'
'-x, -y, -z'
'x, -y-1/2, z-1/2'

loop_
_atom_site_label
_atom_site_type_symbol
_atom_site_fract_x
_atom_site_fract_y
_atom_site_fract_z
_atom_site_U_iso_or_equiv
_atom_site_adp_type
_atom_site_occupancy
_atom_site_symmetry_multiplicity
_atom_site_calc_flag
_atom_site_refinement_flags
_atom_site_disorder_assembly
_atom_site_disorder_group
Mg1 Mg 0.42160(5) -0.04225(3) 0.39395(4) 0.02328(13) Uani 1 1 d . . .
N1 N 0.41431(11) 0.07214(6) 0.45807(10) 0.0207(2) Uani 1 1 d . . .
C1 C 0.29694(16) -0.11805(8) 0.25951(14) 0.0290(3) Uani 1 1 d . . .
C2 C 0.14662(18) -0.08384(10) 0.20940(17) 0.0353(4) Uani 1 1 d . . .
C3 C 0.3790(2) -0.14018(12) 0.14284(17) 0.0423(4) Uani 1 1 d . . .
C4 C 0.2671(2) -0.19384(10) 0.33012(19) 0.0424(4) Uani 1 1 d . . .
C5 C 0.45709(15) 0.13795(8) 0.37755(14) 0.0245(3) Uani 1 1 d . . .
C6 C 0.33820(14) 0.16133(8) 0.27394(13) 0.0227(3) Uani 1 1 d . . .
C7 C 0.30934(17) 0.11671(9) 0.16368(14) 0.0299(3) Uani 1 1 d . . .
C8 C 0.19430(19) 0.13651(9) 0.07273(15) 0.0349(4) Uani 1 1 d . . .
C9 C 0.10813(17) 0.20142(9) 0.09002(14) 0.0310(3) Uani 1 1 d . . .
C10 C 0.13647(16) 0.24674(9) 0.19756(14) 0.0289(3) Uani 1 1 d . . .
C11 C 0.25078(15) 0.22666(8) 0.28856(14) 0.0253(3) Uani 1 1 d . . .
C12 C 0.27356(17) 0.09079(9) 0.51506(15) 0.0291(3) Uani 1 1 d . . .
C13 C 0.24261(15) 0.02965(8) 0.61255(13) 0.0252(3) Uani 1 1 d . . .
C14 C 0.16478(16) -0.03806(9) 0.57771(15) 0.0314(3) Uani 1 1 d . . .
C15 C 0.14004(17) -0.09450(10) 0.66845(18) 0.0378(4) Uani 1 1 d . . .
C16 C 0.19466(19) -0.08485(10) 0.79400(17) 0.0395(4) Uani 1 1 d . . .
C17 C 0.27313(19) -0.01854(10) 0.82971(16) 0.0379(4) Uani 1 1 d . . .
C18 C 0.29625(17) 0.03862(9) 0.74009(14) 0.0304(3) Uani 1 1 d . . .
H5B H 0.4775(16) 0.1838(9) 0.4319(15) 0.028(4) Uiso 1 1 d . . .
H12B H 0.2806(18) 0.1408(10) 0.5574(16) 0.039(5) Uiso 1 1 d . . .
H8 H 0.1716(19) 0.1050(10) -0.0044(17) 0.047(5) Uiso 1 1 d . . .
H5A H 0.5509(17) 0.1247(8) 0.3382(14) 0.024(4) Uiso 1 1 d . . .
H12A H 0.1888(18) 0.0944(9) 0.4484(15) 0.034(4) Uiso 1 1 d . . .
H11 H 0.2690(17) 0.2582(9) 0.3670(15) 0.032(4) Uiso 1 1 d . . .
H14 H 0.1236(18) -0.0438(9) 0.4905(16) 0.035(4) Uiso 1 1 d . . .
H18 H 0.3467(17) 0.0857(9) 0.7676(14) 0.029(4) Uiso 1 1 d . . .
H10 H 0.0779(18) 0.2918(10) 0.2104(15) 0.035(4) Uiso 1 1 d . . .
H3A H 0.409(2) -0.0925(12) 0.0939(18) 0.054(6) Uiso 1 1 d . . .
H7 H 0.3704(17) 0.0708(9) 0.1507(14) 0.026(4) Uiso 1 1 d . . .
H9 H 0.0275(18) 0.2150(10) 0.0261(15) 0.036(4) Uiso 1 1 d . . .
H2B H 0.157(2) -0.0351(11) 0.1620(17) 0.044(5) Uiso 1 1 d . . .
H4B H 0.363(2) -0.2214(10) 0.3575(16) 0.042(5) Uiso 1 1 d . . .
H2C H 0.080(2) -0.0714(10) 0.2787(17) 0.045(5) Uiso 1 1 d . . .
H15 H 0.086(2) -0.1386(11) 0.6435(17) 0.047(5) Uiso 1 1 d . . .
H2A H 0.0873(19) -0.1209(10) 0.1548(16) 0.039(4) Uiso 1 1 d . . .
H16 H 0.176(2) -0.1249(11) 0.8566(18) 0.050(5) Uiso 1 1 d . . .
H4A H 0.210(2) -0.2303(11) 0.2729(17) 0.049(5) Uiso 1 1 d . . .
H4C H 0.206(2) -0.1838(11) 0.4081(19) 0.057(6) Uiso 1 1 d . . .
H3C H 0.476(2) -0.1711(10) 0.1682(17) 0.048(5) Uiso 1 1 d . . .
H17 H 0.313(2) -0.0118(11) 0.9199(19) 0.055(5) Uiso 1 1 d . . .
H3B H 0.316(2) -0.1756(11) 0.0854(18) 0.051(5) Uiso 1 1 d . . .

loop_
_atom_site_aniso_label
_atom_site_aniso_U_11
_atom_site_aniso_U_22
_atom_site_aniso_U_33
_atom_site_aniso_U_23
_atom_site_aniso_U_13
_atom_site_aniso_U_12
Mg1 0.0249(2) 0.0193(2) 0.0246(2) -0.00131(18) -0.00441(18) 0.00076(18)
N1 0.0198(5) 0.0189(5) 0.0235(6) 0.0023(4) 0.0025(4) 0.0015(4)
C1 0.0294(7) 0.0254(7) 0.0306(7) -0.0026(6) -0.0059(6) 0.0006(6)
C2 0.0315(8) 0.0349(9) 0.0375(9) -0.0015(7) -0.0099(7) -0.0009(7)
C3 0.0410(9) 0.0463(10) 0.0381(9) -0.0157(8) -0.0066(8) 0.0032(8)
C4 0.0464(10) 0.0268(8) 0.0509(11) 0.0011(8) -0.0148(9) -0.0076(7)
C5 0.0242(7) 0.0214(7) 0.0275(7) 0.0026(6) -0.0001(6) -0.0006(6)
C6 0.0232(6) 0.0208(7) 0.0244(7) 0.0045(5) 0.0040(5) -0.0014(5)
C7 0.0373(8) 0.0250(7) 0.0272(7) 0.0008(6) 0.0020(6) 0.0074(6)
C8 0.0463(9) 0.0330(8) 0.0244(7) -0.0001(7) -0.0022(7) 0.0018(7)
C9 0.0299(8) 0.0331(8) 0.0295(8) 0.0103(6) -0.0013(6) -0.0008(6)
C10 0.0264(7) 0.0252(7) 0.0356(8) 0.0073(6) 0.0056(6) 0.0033(6)
C11 0.0278(7) 0.0213(7) 0.0272(7) 0.0011(6) 0.0043(6) -0.0009(6)
C12 0.0279(7) 0.0285(8) 0.0321(8) 0.0066(6) 0.0088(6) 0.0088(6)
C13 0.0212(6) 0.0261(7) 0.0292(7) 0.0042(6) 0.0069(5) 0.0066(5)
C14 0.0215(7) 0.0355(8) 0.0368(9) -0.0005(7) -0.0003(6) 0.0048(6)
C15 0.0242(7) 0.0300(8) 0.0599(11) 0.0043(8) 0.0074(7) -0.0025(7)
C16 0.0389(9) 0.0364(9) 0.0456(10) 0.0150(8) 0.0188(7) 0.0067(7)
C17 0.0472(10) 0.0387(9) 0.0291(8) 0.0038(7) 0.0110(7) 0.0105(8)
C18 0.0323(8) 0.0281(8) 0.0312(8) 0.0002(6) 0.0052(6) 0.0030(6)

loop_
_atom_type_symbol
_atom_type_description
_atom_type_scat_dispersion_real
_atom_type_scat_dispersion_imag
_atom_type_scat_source
Mg Mg 0.0486 0.0363 'International Tables Vol C Tables 4.2.6.8 and 6.1.1.4'
N N 0.0061 0.0033 'International Tables Vol C Tables 4.2.6.8 and 6.1.1.4'
C C 0.0033 0.0016 'International Tables Vol C Tables 4.2.6.8 and 6.1.1.4'
H H 0.0000 0.0000 'International Tables Vol C Tables 4.2.6.8 and 6.1.1.4'

loop_
_geom_angle_atom_site_label_1
_geom_angle_atom_site_label_2
_geom_angle_atom_site_label_3
_geom_angle
_geom_angle_site_symmetry_1
_geom_angle_site_symmetry_3
_geom_angle_publ_flag
N1 Mg1 N1 91.79(4) . 3_656 ?
N1 Mg1 C1 138.70(5) . . ?
N1 Mg1 C1 128.63(5) 3_656 . ?
N1 Mg1 Mg1 46.37(3) . 3_656 ?
N1 Mg1 Mg1 45.43(3) 3_656 3_656 ?
C1 Mg1 Mg1 170.94(5) . 3_656 ?
C12 N1 C5 109.57(10) . . ?
C12 N1 Mg1 112.71(9) . . ?
C5 N1 Mg1 121.44(9) . . ?
C12 N1 Mg1 108.97(8) . 3_656 ?
C5 N1 Mg1 113.95(8) . 3_656 ?
Mg1 N1 Mg1 88.21(4) . 3_656 ?
C2 C1 C3 106.97(13) . . ?
C2 C1 C4 108.01(13) . . ?
C3 C1 C4 106.83(14) . . ?
C2 C1 Mg1 112.87(10) . . ?
C3 C1 Mg1 114.43(11) . . ?
C4 C1 Mg1 107.41(10) . . ?
C1 C2 H2B 112.5(10) . . ?
C1 C2 H2C 113.4(10) . . ?
H2B C2 H2C 105.8(14) . . ?
C1 C2 H2A 111.9(10) . . ?
H2B C2 H2A 109.2(14) . . ?
H2C C2 H2A 103.5(14) . . ?
C1 C3 H3A 111.6(11) . . ?
C1 C3 H3C 111.9(10) . . ?
H3A C3 H3C 107.1(15) . . ?
C1 C3 H3B 110.2(10) . . ?
H3A C3 H3B 110.4(15) . . ?
H3C C3 H3B 105.5(14) . . ?
C1 C4 H4B 111.0(10) . . ?
C1 C4 H4A 110.5(10) . . ?
H4B C4 H4A 105.4(14) . . ?
C1 C4 H4C 111.4(11) . . ?
H4B C4 H4C 110.6(15) . . ?
H4A C4 H4C 107.8(15) . . ?
N1 C5 C6 114.26(11) . . ?
N1 C5 H5B 109.1(9) . . ?
C6 C5 H5B 106.9(9) . . ?
N1 C5 H5A 109.2(8) . . ?
C6 C5 H5A 109.6(8) . . ?
H5B C5 H5A 107.5(12) . . ?
C11 C6 C7 117.96(13) . . ?
C11 C6 C5 120.59(12) . . ?
C7 C6 C5 121.42(12) . . ?
C8 C7 C6 120.77(14) . . ?
C8 C7 H7 119.8(9) . . ?
C6 C7 H7 119.4(9) . . ?
C9 C8 C7 120.15(14) . . ?
C9 C8 H8 118.3(10) . . ?
C7 C8 H8 121.5(10) . . ?
C10 C9 C8 119.82(14) . . ?
C10 C9 H9 120.3(10) . . ?
C8 C9 H9 119.9(10) . . ?
C9 C10 C11 119.96(14) . . ?
C9 C10 H10 120.5(10) . . ?
C11 C10 H10 119.5(10) . . ?
C6 C11 C10 121.34(13) . . ?
C6 C11 H11 118.7(9) . . ?
C10 C11 H11 119.9(9) . . ?
N1 C12 C13 109.50(11) . . ?
N1 C12 H12B 110.6(10) . . ?
C13 C12 H12B 108.5(10) . . ?
N1 C12 H12A 111.2(9) . . ?
C13 C12 H12A 110.4(9) . . ?
H12B C12 H12A 106.6(13) . . ?
C14 C13 C18 118.17(14) . . ?
C14 C13 C12 121.47(13) . . ?
C18 C13 C12 120.33(14) . . ?
C15 C14 C13 120.65(15) . . ?
C15 C14 H14 120.5(10) . . ?
C13 C14 H14 118.7(10) . . ?
C16 C15 C14 120.38(16) . . ?
C16 C15 H15 120.4(11) . . ?
C14 C15 H15 119.2(11) . . ?
C17 C16 C15 119.65(15) . . ?
C17 C16 H16 120.8(11) . . ?
C15 C16 H16 119.5(11) . . ?
C16 C17 C18 120.30(16) . . ?
C16 C17 H17 119.6(11) . . ?
C18 C17 H17 120.1(11) . . ?
C17 C18 C13 120.84(15) . . ?
C17 C18 H18 119.2(9) . . ?
C13 C18 H18 120.0(9) . . ?

loop_
_geom_bond_atom_site_label_1
_geom_bond_atom_site_label_2
_geom_bond_distance
_geom_bond_site_symmetry_2
_geom_bond_publ_flag
Mg1 N1 2.0856(12) . ?
Mg1 N1 2.1191(11) 3_656 ?
Mg1 C1 2.1683(14) . ?
Mg1 Mg1 2.9264(9) 3_656 ?
N1 C12 1.4800(17) . ?
N1 C5 1.4840(17) . ?
N1 Mg1 2.1191(11) 3_656 ?
C1 C2 1.530(2) . ?
C1 C3 1.530(2) . ?
C1 C4 1.536(2) . ?
C2 H2B 0.984(18) . ?
C2 H2C 1.003(19) . ?
C2 H2A 0.986(18) . ?
C3 H3A 1.02(2) . ?
C3 H3C 1.039(18) . ?
C3 H3B 1.002(19) . ?
C4 H4B 1.009(18) . ?
C4 H4A 0.983(19) . ?
C4 H4C 1.04(2) . ?
C5 C6 1.5175(18) . ?
C5 H5B 0.983(16) . ?
C5 H5A 0.997(15) . ?
C6 C11 1.3891(19) . ?
C6 C7 1.397(2) . ?
C7 C8 1.393(2) . ?
C7 H7 0.979(16) . ?
C8 C9 1.381(2) . ?
C8 H8 0.983(18) . ?
C9 C10 1.380(2) . ?
C9 H9 0.976(16) . ?
C10 C11 1.390(2) . ?
C10 H10 0.954(17) . ?
C11 H11 0.990(16) . ?
C12 C13 1.511(2) . ?
C12 H12B 0.969(18) . ?
C12 H12A 0.995(16) . ?
C13 C14 1.394(2) . ?
C13 C18 1.395(2) . ?
C14 C15 1.392(2) . ?
C14 H14 0.965(17) . ?
C15 C16 1.379(2) . ?
C15 H15 0.930(19) . ?
C16 C17 1.379(2) . ?
C16 H16 0.976(19) . ?
C17 C18 1.390(2) . ?
C17 H17 0.99(2) . ?
C18 H18 0.962(16) . ?

loop_
_geom_torsion_atom_site_label_1
_geom_torsion_atom_site_label_2
_geom_torsion_atom_site_label_3
_geom_torsion_atom_site_label_4
_geom_torsion
_geom_torsion_site_symmetry_1
_geom_torsion_site_symmetry_2
_geom_torsion_site_symmetry_3
_geom_torsion_site_symmetry_4
_geom_torsion_publ_flag
N1 Mg1 N1 C12 -109.84(10) 3_656 . . . ?
C1 Mg1 N1 C12 59.29(12) . . . . ?
N1 Mg1 N1 C5 117.19(10) 3_656 . . . ?
C1 Mg1 N1 C5 -73.68(12) . . . . ?
N1 Mg1 N1 Mg1 0.00(4) 3_656 . . 3_656 ?
C1 Mg1 N1 Mg1 169.13(8) . . . 3_656 ?
N1 Mg1 C1 C2 -11.85(16) . . . . ?
N1 Mg1 C1 C2 154.19(10) 3_656 . . . ?
N1 Mg1 C1 C3 110.80(12) . . . . ?
N1 Mg1 C1 C3 -83.16(13) 3_656 . . . ?
N1 Mg1 C1 C4 -130.80(11) . . . . ?
N1 Mg1 C1 C4 35.24(14) 3_656 . . . ?
Mg1 Mg1 C1 C4 -10.9(4) 3_656 . . . ?
C12 N1 C5 C6 -55.82(15) . . . . ?
Mg1 N1 C5 C6 78.42(13) . . . . ?
Mg1 N1 C5 C6 -178.19(9) 3_656 . . . ?
N1 C5 C6 C11 102.62(15) . . . . ?
N1 C5 C6 C7 -74.98(17) . . . . ?
C11 C6 C7 C8 -1.3(2) . . . . ?
C5 C6 C7 C8 176.38(14) . . . . ?
C6 C7 C8 C9 0.8(2) . . . . ?
C7 C8 C9 C10 0.1(2) . . . . ?
C8 C9 C10 C11 -0.5(2) . . . . ?
C7 C6 C11 C10 0.9(2) . . . . ?
C5 C6 C11 C10 -176.75(13) . . . . ?
C9 C10 C11 C6 -0.1(2) . . . . ?
C5 N1 C12 C13 -171.31(11) . . . . ?
Mg1 N1 C12 C13 50.19(14) . . . . ?
Mg1 N1 C12 C13 -46.01(14) 3_656 . . . ?
N1 C12 C13 C14 -87.62(16) . . . . ?
N1 C12 C13 C18 90.19(16) . . . . ?
C18 C13 C14 C15 0.8(2) . . . . ?
C12 C13 C14 C15 178.63(13) . . . . ?
C13 C14 C15 C16 -1.2(2) . . . . ?
C14 C15 C16 C17 0.5(2) . . . . ?
C15 C16 C17 C18 0.5(2) . . . . ?
C16 C17 C18 C13 -0.9(2) . . . . ?
C14 C13 C18 C17 0.2(2) . . . . ?
C12 C13 C18 C17 -177.64(13) . . . . ?
